data_2241785
loop_
_publ_author_name
'Chaabene, Marwa'
'Khatyr, Abderrahim'
'Knorr, Michael'
'Askri, Moheddine'
'Rousselin, Yoann'
'Kubicki, Marek M.'

_publ_section_title
;
 Crystal structure of
 4,4-dibromo-1-(3,4-dimethoxyphenyl)-2-azabuta-1,3-diene-1-carbonitrile
;
_journal_coeditor_code PK2582
_journal_issue 8
_journal_name_full 'Acta Crystallographica Section E'
_journal_page_first 1167
_journal_page_last 1170
_journal_paper_doi 10.1107/S2056989016011075
_journal_volume 72
_journal_year 2016
_chemical_formula_iupac 'C12 H10 Br2 N2 O2'
_chemical_formula_moiety 'C12 H10 Br2 N2 O2'
_chemical_formula_sum 'C12 H10 Br2 N2 O2'
_chemical_formula_weight 374.04
_chemical_name_systematic
;
4,4-Dibromo-1-(3,4-dimethoxyphenyl)-2-azabuta-1,3-diene-1-carbonitrile
;
_space_group_crystal_system triclinic
_space_group_IT_number 2
_space_group_name_Hall '-P 1'
_space_group_name_H-M_alt 'P -1'
_symmetry_space_group_name_Hall '-P 1'
_symmetry_space_group_name_H-M 'P -1'
_atom_sites_solution_hydrogens geom
_atom_sites_solution_primary direct
_audit_creation_method
;
Olex2 1.2
(compiled 2014.08.28 svn.r2986 for OlexSys, GUI svn.r4874)
;
_cell_angle_alpha 106.162(2)
_cell_angle_beta 100.887(2)
_cell_angle_gamma 110.009(2)
_cell_formula_units_Z 2
_cell_length_a 7.6878(4)
_cell_length_b 9.2782(5)
_cell_length_c 10.8111(6)
_cell_measurement_reflns_used 8732
_cell_measurement_temperature 100
_cell_measurement_theta_max 27.527
_cell_measurement_theta_min 2.97
_cell_volume 660.57(6)
_computing_cell_refinement
;
SAINT (Bruker, 2013)
;
_computing_data_collection
;
APEX2 (Bruker, 2014)
;
_computing_data_reduction
;
SAINT (Bruker, 2013)
;
_computing_molecular_graphics
;
OLEX2 (Dolomanov <i>et al.</i>,  2009)
;
_computing_publication_material
;
OLEX2 (Dolomanov <i>et al.</i>,  2009)
;
_computing_structure_refinement
;
SHELXL2014 (Sheldrick, 2015b)
;
_computing_structure_solution
;
SHELXT (Sheldrick, 2015a)
;
_diffrn_ambient_temperature 100
_diffrn_measured_fraction_theta_full 0.999
_diffrn_measured_fraction_theta_max 0.996
_diffrn_measurement_device '\k-geometry diffractometer'
_diffrn_measurement_device_type 'Bruker D8 VENTURE'
_diffrn_measurement_method '\f and \w scans'
_diffrn_radiation_monochromator 'TRIUMPH curved crystal'
_diffrn_radiation_type MoK\a
_diffrn_radiation_wavelength 0.71073
_diffrn_reflns_av_R_equivalents 0.0665
_diffrn_reflns_limit_h_max 10
_diffrn_reflns_limit_h_min -9
_diffrn_reflns_limit_k_max 12
_diffrn_reflns_limit_k_min -12
_diffrn_reflns_limit_l_max 14
_diffrn_reflns_limit_l_min -14
_diffrn_reflns_number 23955
_diffrn_reflns_theta_full 26.000
_diffrn_reflns_theta_max 27.619
_diffrn_reflns_theta_min 2.971
_diffrn_standards_number 0
_exptl_absorpt_coefficient_mu 6.131
_exptl_absorpt_correction_T_max 0.7456
_exptl_absorpt_correction_T_min 0.5366
_exptl_absorpt_correction_type multi-scan
_exptl_absorpt_process_details
;
(SADABS; Bruker, 2014)
;
_exptl_crystal_colour 'clear light orange'
_exptl_crystal_density_diffrn 1.881
_exptl_crystal_description plqte
_exptl_crystal_F_000 364
_exptl_crystal_size_max 0.25
_exptl_crystal_size_mid 0.2
_exptl_crystal_size_min 0.1
_refine_diff_density_max 0.803
_refine_diff_density_min -0.415
_refine_ls_extinction_method none
_refine_ls_goodness_of_fit_ref 1.034
_refine_ls_hydrogen_treatment constr
_refine_ls_matrix_type full
_refine_ls_number_parameters 165
_refine_ls_number_reflns 3045
_refine_ls_number_restraints 0
_refine_ls_restrained_S_all 1.034
_refine_ls_R_factor_all 0.0432
_refine_ls_R_factor_gt 0.0272
_refine_ls_shift/su_max 0.001
_refine_ls_shift/su_mean 0.000
_refine_ls_structure_factor_coef Fsqd
_refine_ls_weighting_details 'w=1/[\s^2^(Fo^2^)+(0.0307P)^2^+0.5386P] where P=(Fo^2^+2Fc^2^)/3'
_refine_ls_weighting_scheme calc
_refine_ls_wR_factor_gt 0.0607
_refine_ls_wR_factor_ref 0.0670
_reflns_number_gt 2442
_reflns_number_total 3045
_reflns_threshold_expression 'I > 2\s(I)'
_cod_data_source_file pk2582sup1.cif
_cod_data_source_block I
_cod_database_code 2241785
_shelx_space_group_comment
;
The symmetry employed for this shelxl refinement is uniquely defined
by the following loop, which should always be used as a source of
symmetry information in preference to the above space-group names.
They are only intended as comments.
;
_shelx_estimated_absorpt_t_min 0.309
_shelx_estimated_absorpt_t_max 0.579
_shelxl_version_number 2014/6

loop_
_space_group_symop_operation_xyz
'x, y, z'
'-x, -y, -z'

loop_
_atom_site_type_symbol
_atom_site_label
_atom_site_fract_x
_atom_site_fract_y
_atom_site_fract_z
_atom_site_U_iso_or_equiv
_atom_site_adp_type
_atom_site_calc_flag
_atom_site_occupancy
C C1 0.5229(4) 0.2556(4) 0.9031(3) 0.0198(6) Uani d 1
H H1A 0.5402 0.1716 0.8346 0.030 Uiso calc 1
H H1B 0.3876 0.2129 0.9037 0.030 Uiso calc 1
H H1C 0.6109 0.2824 0.9927 0.030 Uiso calc 1
C C2 0.6815(5) 0.8341(4) 0.8299(3) 0.0246(7) Uani d 1
H H2A 0.7114 0.8389 0.7465 0.037 Uiso calc 1
H H2B 0.7909 0.9196 0.9088 0.037 Uiso calc 1
H H2C 0.5636 0.8527 0.8307 0.037 Uiso calc 1
C C3 0.4518(4) 0.3908(3) 0.7558(3) 0.0163(6) Uani d 1
C C4 0.3008(4) 0.2473(3) 0.6590(3) 0.0160(6) Uani d 1
H H4 0.2729 0.1450 0.6709 0.019 Uiso calc 1
C C5 0.1904(4) 0.2535(3) 0.5444(3) 0.0156(6) Uani d 1
H H5 0.0857 0.1552 0.4792 0.019 Uiso calc 1
C C6 0.2308(4) 0.4007(3) 0.5242(3) 0.0149(5) Uani d 1
C C7 0.3852(4) 0.5476(3) 0.6221(3) 0.0154(6) Uani d 1
H H7 0.4130 0.6496 0.6096 0.019 Uiso calc 1
C C8 0.4946(4) 0.5419(3) 0.7352(3) 0.0149(5) Uani d 1
C C9 0.1186(4) 0.4092(3) 0.4029(3) 0.0148(5) Uani d 1
C C10 -0.0396(4) 0.2543(4) 0.3038(3) 0.0210(6) Uani d 1
C C11 0.0555(4) 0.5495(3) 0.2655(3) 0.0175(6) Uani d 1
H H11 -0.0400 0.4495 0.1958 0.021 Uiso calc 1
C C12 0.0911(4) 0.6927(3) 0.2490(3) 0.0139(5) Uani d 1
N N1 0.1576(3) 0.5463(3) 0.3839(2) 0.0145(5) Uani d 1
N N2 -0.1661(4) 0.1374(3) 0.2229(3) 0.0356(7) Uani d 1
O O1 0.5666(3) 0.4013(2) 0.8715(2) 0.0195(4) Uani d 1
O O2 0.6500(3) 0.6752(2) 0.8351(2) 0.0195(4) Uani d 1
Br Br1 0.27146(4) 0.89631(3) 0.38235(3) 0.01976(9) Uani d 1
Br Br2 -0.04365(4) 0.69810(3) 0.08743(3) 0.01900(9) Uani d 1

loop_
_atom_site_aniso_label
_atom_site_aniso_U_11
_atom_site_aniso_U_22
_atom_site_aniso_U_33
_atom_site_aniso_U_12
_atom_site_aniso_U_13
_atom_site_aniso_U_23
C1 0.0209(14) 0.0221(14) 0.0233(16) 0.0103(12) 0.0097(12) 0.0148(13)
C2 0.0258(16) 0.0142(14) 0.0254(17) 0.0023(12) 0.0012(13) 0.0074(13)
C3 0.0145(13) 0.0177(14) 0.0202(15) 0.0082(11) 0.0082(11) 0.0086(12)
C4 0.0180(14) 0.0152(13) 0.0194(15) 0.0087(11) 0.0095(12) 0.0083(11)
C5 0.0121(13) 0.0167(13) 0.0147(14) 0.0043(11) 0.0038(11) 0.0035(11)
C6 0.0142(12) 0.0161(13) 0.0146(14) 0.0071(10) 0.0062(11) 0.0038(11)
C7 0.0168(13) 0.0137(13) 0.0144(14) 0.0050(11) 0.0058(11) 0.0044(11)
C8 0.0132(13) 0.0142(13) 0.0152(14) 0.0039(10) 0.0046(11) 0.0048(11)
C9 0.0133(13) 0.0151(13) 0.0146(14) 0.0061(10) 0.0055(11) 0.0025(11)
C10 0.0226(15) 0.0186(14) 0.0217(16) 0.0076(13) 0.0050(13) 0.0099(13)
C11 0.0171(14) 0.0170(14) 0.0141(14) 0.0069(11) 0.0033(11) 0.0012(11)
C12 0.0133(12) 0.0179(13) 0.0104(13) 0.0064(11) 0.0042(11) 0.0053(11)
N1 0.0157(11) 0.0160(11) 0.0117(12) 0.0072(9) 0.0049(9) 0.0038(9)
N2 0.0337(16) 0.0205(14) 0.0371(18) 0.0036(12) -0.0042(14) 0.0087(13)
O1 0.0191(10) 0.0185(10) 0.0202(11) 0.0059(8) 0.0025(8) 0.0110(9)
O2 0.0203(10) 0.0130(9) 0.0174(11) 0.0017(8) -0.0006(8) 0.0053(8)
Br1 0.02102(15) 0.01428(14) 0.01661(16) 0.00322(11) 0.00125(12) 0.00357(11)
Br2 0.02026(15) 0.02270(16) 0.01424(16) 0.01035(12) 0.00265(12) 0.00730(12)

loop_
_atom_type_symbol
_atom_type_description
_atom_type_scat_dispersion_real
_atom_type_scat_dispersion_imag
_atom_type_scat_source
C C 0.0033 0.0016 'International Tables Vol C Tables 4.2.6.8 and 6.1.1.4'
H H 0.0000 0.0000 'International Tables Vol C Tables 4.2.6.8 and 6.1.1.4'
Br Br -0.2901 2.4595 'International Tables Vol C Tables 4.2.6.8 and 6.1.1.4'
N N 0.0061 0.0033 'International Tables Vol C Tables 4.2.6.8 and 6.1.1.4'
O O 0.0106 0.0060 'International Tables Vol C Tables 4.2.6.8 and 6.1.1.4'

loop_
_geom_angle_atom_site_label_1
_geom_angle_atom_site_label_2
_geom_angle_atom_site_label_3
_geom_angle
H1A C1 H1B 109.5
H1A C1 H1C 109.5
H1B C1 H1C 109.5
O1 C1 H1A 109.5
O1 C1 H1B 109.5
O1 C1 H1C 109.5
H2A C2 H2B 109.5
H2A C2 H2C 109.5
H2B C2 H2C 109.5
O2 C2 H2A 109.5
O2 C2 H2B 109.5
O2 C2 H2C 109.5
C4 C3 C8 119.4(3)
O1 C3 C4 125.4(3)
O1 C3 C8 115.1(2)
C3 C4 H4 120.1
C3 C4 C5 119.8(3)
C5 C4 H4 120.1
C4 C5 H5 119.5
C6 C5 C4 120.9(3)
C6 C5 H5 119.5
C5 C6 C7 119.6(3)
C5 C6 C9 121.7(2)
C7 C6 C9 118.7(2)
C6 C7 H7 120.2
C8 C7 C6 119.6(3)
C8 C7 H7 120.2
C7 C8 C3 120.5(3)
O2 C8 C3 114.7(2)
O2 C8 C7 124.8(2)
C6 C9 C10 117.0(2)
N1 C9 C6 121.6(2)
N1 C9 C10 121.5(3)
N2 C10 C9 176.7(3)
C12 C11 H11 120.0
C12 C11 N1 120.0(3)
N1 C11 H11 120.0
C11 C12 Br1 123.0(2)
C11 C12 Br2 120.4(2)
Br1 C12 Br2 116.65(14)
C9 N1 C11 120.4(2)
C3 O1 C1 118.0(2)
C8 O2 C2 116.8(2)

loop_
_geom_bond_atom_site_label_1
_geom_bond_atom_site_label_2
_geom_bond_distance
C1 H1A 0.9800
C1 H1B 0.9800
C1 H1C 0.9800
C1 O1 1.431(3)
C2 H2A 0.9800
C2 H2B 0.9800
C2 H2C 0.9800
C2 O2 1.430(3)
C3 C4 1.387(4)
C3 C8 1.418(4)
C3 O1 1.345(3)
C4 H4 0.9500
C4 C5 1.391(4)
C5 H5 0.9500
C5 C6 1.383(4)
C6 C7 1.415(4)
C6 C9 1.464(4)
C7 H7 0.9500
C7 C8 1.372(4)
C8 O2 1.372(3)
C9 C10 1.465(4)
C9 N1 1.288(3)
C10 N2 1.147(4)
C11 H11 0.9500
C11 C12 1.332(4)
C11 N1 1.384(4)
C12 Br1 1.872(3)
C12 Br2 1.878(3)

loop_
_geom_hbond_atom_site_label_D
_geom_hbond_atom_site_label_H
_geom_hbond_atom_site_label_A
_geom_hbond_site_symmetry_D
_geom_hbond_site_symmetry_H
_geom_hbond_site_symmetry_A
_geom_hbond_distance_DH
_geom_hbond_distance_HA
_geom_hbond_distance_DA
_geom_hbond_angle_DHA
C1 H1A Br1 1_555 1_555 2_666 0.98 3.013 3.867(4) 146.4
C1 H1B Br2 1_555 1_555 2_566 0.98 3.038 3.869(4) 143.4

loop_
_geom_torsion_atom_site_label_1
_geom_torsion_atom_site_label_2
_geom_torsion_atom_site_label_3
_geom_torsion_atom_site_label_4
_geom_torsion
C3 C4 C5 C6 1.1(4)
C3 C8 O2 C2 -171.0(2)
C4 C3 C8 C7 1.5(4)
C4 C3 C8 O2 -178.2(2)
C4 C3 O1 C1 -4.4(4)
C4 C5 C6 C7 -0.7(4)
C4 C5 C6 C9 178.7(3)
C5 C6 C7 C8 0.8(4)
C5 C6 C9 C10 0.3(4)
C5 C6 C9 N1 -179.5(3)
C6 C7 C8 C3 -1.2(4)
C6 C7 C8 O2 178.5(2)
C6 C9 N1 C11 176.9(2)
C7 C6 C9 C10 179.8(2)
C7 C6 C9 N1 0.0(4)
C7 C8 O2 C2 9.3(4)
C8 C3 C4 C5 -1.4(4)
C8 C3 O1 C1 175.8(2)
C9 C6 C7 C8 -178.7(2)
C10 C9 N1 C11 -2.9(4)
C12 C11 N1 C9 177.2(3)
N1 C11 C12 Br1 -1.7(4)
N1 C11 C12 Br2 179.0(2)
O1 C3 C4 C5 178.8(3)
O1 C3 C8 C7 -178.7(3)
O1 C3 C8 O2 1.5(4)

_cod_database_fobs_code 2241785
